data_4309045
loop_
_publ_author_name
'Malcolm H. Chisholm'
'Judith C. Gallucci'
'Hongfeng Yin'
'Hongshi Zhen'

_publ_section_title
;
Arylzinc Alkoxides: [ArZnOCHP]2 and Ar2Zn3(OCHP)4 When Ar =
C6H5, p-CF3C6H4, 2,4,6-Me3C6H2, and C6F5
;
_journal_name_full 'Inorganic Chemistry'
_journal_page_first 4777
_journal_page_last 4785
_journal_paper_doi 10.1021/ic048332i
_journal_volume 44
_journal_year 2005
_chemical_formula_sum 'C28 H38 F6 O2 Zn2'
_chemical_formula_weight 651.32
_chemical_name_systematic
; 
 ? 
;
_space_group_IT_number 14
_symmetry_cell_setting monoclinic
_symmetry_space_group_name_Hall '-P 2yn'
_symmetry_space_group_name_H-M 'P 1 21/n 1'
_atom_sites_solution_hydrogens geom
_atom_sites_solution_primary heavy
_atom_sites_solution_secondary difmap
_audit_creation_method SHELXL-93
_cell_angle_alpha 90.00
_cell_angle_beta 109.728(1)
_cell_angle_gamma 90.00
_cell_formula_units_Z 4
_cell_length_a 11.8764(1)
_cell_length_b 21.9804(3)
_cell_length_c 12.3577(2)
_cell_measurement_temperature 150(2)
_cell_volume 3036.61(7)
_computing_cell_refinement 'DENZO (Otwinowski & Minor, 1997)'
_computing_data_collection 'COLLECT (Nonius, 1999)'
_computing_data_reduction 'DENZO (Otwinowski & Minor, 1997)'
_computing_structure_refinement 'SHELXL-93 (Sheldrick, 1993)'
_computing_structure_solution 'SHELXS-86 (Sheldrick, 1990)'
_diffrn_ambient_temperature 150(2)
_diffrn_measurement_device 'Nonius Kappa CCD'
_diffrn_measurement_method 'phi and omega scans'
_diffrn_radiation_monochromator graphite
_diffrn_radiation_source 'fine-focus sealed tube'
_diffrn_radiation_type MoK\a
_diffrn_radiation_wavelength 0.71073
_diffrn_reflns_av_R_equivalents 0.039
_diffrn_reflns_av_sigmaI/netI 0.0309
_diffrn_reflns_limit_h_max 15
_diffrn_reflns_limit_h_min -15
_diffrn_reflns_limit_k_max 28
_diffrn_reflns_limit_k_min -28
_diffrn_reflns_limit_l_max 16
_diffrn_reflns_limit_l_min -16
_diffrn_reflns_number 58774
_diffrn_reflns_theta_max 27.48
_diffrn_reflns_theta_min 2.04
_exptl_absorpt_coefficient_mu 1.639
_exptl_crystal_colour colorless
_exptl_crystal_density_diffrn 1.425
_exptl_crystal_description chunk
_exptl_crystal_F_000 1344
_exptl_crystal_size_max 0.38
_exptl_crystal_size_mid 0.38
_exptl_crystal_size_min 0.35
_refine_diff_density_max 0.554
_refine_diff_density_min -0.259
_refine_ls_extinction_method none
_refine_ls_goodness_of_fit_all 1.041
_refine_ls_goodness_of_fit_obs 1.093
_refine_ls_matrix_type full
_refine_ls_number_parameters 351
_refine_ls_number_reflns 6947
_refine_ls_number_restraints 0
_refine_ls_restrained_S_all 1.042
_refine_ls_restrained_S_obs 1.093
_refine_ls_R_factor_all 0.0485
_refine_ls_R_factor_obs 0.0303
_refine_ls_shift/esd_max -0.001
_refine_ls_shift/esd_mean 0.000
_refine_ls_structure_factor_coef Fsqd
_refine_ls_weighting_details 'w=1/[\s^2^(Fo^2^)+(0.0358P)^2^+0.7803P] where P=(Fo^2^+2Fc^2^)/3'
_refine_ls_weighting_scheme calc
_refine_ls_wR_factor_all 0.0736
_refine_ls_wR_factor_obs 0.0674
_reflns_number_observed 5376
_reflns_number_total 6947
_reflns_observed_criterion >2sigma(I)
_cod_data_source_file ic048332isi20041124_044956.cif
_cod_data_source_block Chisholm963
_cod_depositor_comments
;
The following automatic conversions were performed:

'_refine_ls_weighting_scheme' value 'calc
w=1/[\s^2^(Fo^2^)+(0.0358P)^2^+0.7803P] where P=(Fo^2^+2Fc^2^)/3' was
changed to 'calc'. New tag '_refine_ls_weighting_details' was
created. The value of the new tag was set to
'w=1/[\s^2^(Fo^2^)+(0.0358P)^2^+0.7803P] where P=(Fo^2^+2Fc^2^)/3'.

Automatic conversion script
Id: cif_fix_values 3143 2015-03-26 13:38:13Z robertas 
;
_cod_database_code 4309045

loop_
_symmetry_equiv_pos_as_xyz
'x, y, z'
'-x+1/2, y+1/2, -z+1/2'
'-x, -y, -z'
'x-1/2, -y-1/2, z-1/2'

loop_
_atom_site_aniso_label
_atom_site_aniso_U_11
_atom_site_aniso_U_22
_atom_site_aniso_U_33
_atom_site_aniso_U_23
_atom_site_aniso_U_13
_atom_site_aniso_U_12
Zn1 0.02888(12) 0.02988(13) 0.01869(11) 0.00055(9) 0.00344(9) 0.00332(9)
Zn2 0.02925(12) 0.03425(14) 0.01865(11) 0.00043(9) 0.00259(9) 0.00762(9)
F1 0.0701(11) 0.123(2) 0.0283(7) 0.0039(8) -0.0033(7) 0.0107(10)
F2 0.153(2) 0.0662(11) 0.0336(8) 0.0175(7) 0.0165(9) -0.0312(11)
F3 0.1154(13) 0.0692(10) 0.0236(7) -0.0064(7) 0.0163(8) 0.0133(9)
F4 0.0775(10) 0.129(2) 0.0302(7) 0.0255(9) 0.0191(7) 0.0235(10)
F5 0.0781(11) 0.0985(13) 0.0329(8) -0.0004(8) -0.0192(7) -0.0049(10)
F6 0.0859(11) 0.0722(11) 0.0475(9) 0.0216(8) 0.0024(8) 0.0397(9)
O1 0.0263(6) 0.0347(8) 0.0200(6) -0.0005(5) 0.0054(5) 0.0097(5)
O2 0.0284(7) 0.0374(8) 0.0213(6) 0.0009(6) 0.0051(5) 0.0118(6)
C1 0.0273(9) 0.0360(11) 0.0203(9) 0.0018(8) 0.0084(7) 0.0058(8)
C2 0.0247(9) 0.0509(14) 0.0255(10) 0.0048(9) 0.0061(8) 0.0032(9)
C3 0.0316(11) 0.083(2) 0.0408(13) 0.0107(12) 0.0137(10) 0.0171(12)
C4 0.0362(12) 0.062(2) 0.056(2) -0.0045(13) 0.0042(11) -0.0151(11)
C5 0.0402(11) 0.0326(12) 0.0353(11) -0.0022(9) 0.0085(9) 0.0080(9)
C6 0.066(2) 0.0373(14) 0.0509(14) 0.0076(11) 0.0150(12) -0.0050(12)
C7 0.0536(14) 0.0434(14) 0.0440(13) -0.0122(11) 0.0006(11) -0.0042(11)
C8 0.0285(10) 0.0347(11) 0.0259(10) 0.0011(8) 0.0118(8) 0.0056(8)
C9 0.0359(11) 0.0368(12) 0.0434(12) -0.0061(10) 0.0181(9) 0.0040(9)
C10 0.059(2) 0.049(2) 0.056(2) -0.0136(12) 0.0097(12) -0.0137(12)
C11 0.0519(14) 0.0354(13) 0.0569(15) 0.0052(11) 0.0226(11) 0.0006(10)
C12 0.0307(10) 0.0408(13) 0.0292(10) 0.0055(9) 0.0103(8) 0.0023(9)
C13 0.0453(13) 0.051(2) 0.0473(14) 0.0020(11) 0.0076(11) -0.0138(11)
C14 0.0287(11) 0.073(2) 0.0462(13) 0.0071(12) 0.0157(10) 0.0079(11)
C15 0.0339(10) 0.0259(11) 0.0194(9) 0.0003(7) 0.0053(8) 0.0003(8)
C16 0.0471(12) 0.0383(13) 0.0256(10) 0.0007(9) 0.0101(9) 0.0163(10)
C17 0.0483(12) 0.0376(12) 0.0266(10) 0.0045(9) 0.0056(9) 0.0150(10)
C18 0.0474(12) 0.0292(11) 0.0209(9) 0.0026(8) 0.0096(9) -0.0059(9)
C19 0.0419(12) 0.0495(14) 0.0285(10) -0.0013(9) 0.0192(9) 0.0000(10)
C20 0.0305(10) 0.0496(14) 0.0310(11) 0.0027(9) 0.0102(9) 0.0041(9)
C21 0.0295(9) 0.0290(11) 0.0213(9) -0.0020(8) 0.0033(7) 0.0089(8)
C22 0.0309(10) 0.0364(12) 0.0288(10) -0.0026(9) 0.0042(8) -0.0002(9)
C23 0.0401(11) 0.0361(12) 0.0270(10) 0.0029(9) 0.0085(9) -0.0013(9)
C24 0.0375(11) 0.0350(12) 0.0214(9) 0.0016(8) 0.0046(8) 0.0109(9)
C25 0.0231(9) 0.0512(14) 0.0271(10) -0.0022(9) -0.0011(8) 0.0028(9)
C26 0.0324(10) 0.0414(12) 0.0276(10) 0.0011(9) 0.0098(8) 0.0031(9)
C27 0.067(2) 0.0467(15) 0.0238(11) 0.0026(10) 0.0105(11) -0.0038(12)
C28 0.0512(14) 0.062(2) 0.0284(12) 0.0060(11) 0.0029(10) 0.0149(12)

loop_
_atom_site_label
_atom_site_type_symbol
_atom_site_fract_x
_atom_site_fract_y
_atom_site_fract_z
_atom_site_U_iso_or_equiv
_atom_site_thermal_displace_type
_atom_site_occupancy
_atom_site_calc_flag
_atom_site_refinement_flags
_atom_site_disorder_group
Zn1 Zn 0.11660(2) 0.108008(10) 0.46182(2) 0.02698(7) Uani 1 d . .
Zn2 Zn -0.00076(2) 0.132223(11) 0.21556(2) 0.02878(7) Uani 1 d . .
F1 F 0.46787(14) 0.07009(9) 1.02898(11) 0.0790(5) Uani 1 d . .
F2 F 0.3134(2) 0.02203(8) 1.03096(12) 0.0879(6) Uani 1 d . .
F3 F 0.3234(2) 0.11798(7) 1.05322(11) 0.0712(5) Uani 1 d . .
F4 F -0.19444(14) 0.20920(9) -0.36063(11) 0.0788(5) Uani 1 d . .
F5 F -0.35457(14) 0.16761(8) -0.35465(12) 0.0794(5) Uani 1 d . .
F6 F -0.31333(14) 0.25809(7) -0.29506(12) 0.0736(5) Uani 1 d . .
O1 O 0.14197(11) 0.09475(6) 0.31796(10) 0.0276(3) Uani 1 d . .
O2 O -0.02647(11) 0.14562(6) 0.35993(10) 0.0299(3) Uani 1 d . .
C1 C 0.2282(2) 0.05935(9) 0.28799(15) 0.0278(4) Uani 1 d . .
H1 H 0.2321(2) 0.07600(9) 0.21402(15) 0.033 Uiso 1 calc R .
C2 C 0.3516(2) 0.06835(10) 0.3788(2) 0.0343(5) Uani 1 d . .
H2 H 0.3477(2) 0.05423(10) 0.4544(2) 0.041 Uiso 1 calc R .
C3 C 0.4481(2) 0.03117(13) 0.3522(2) 0.0515(6) Uani 1 d . .
H3A H 0.5263(3) 0.0399(6) 0.4098(8) 0.077 Uiso 1 calc R .
H3B H 0.4494(10) 0.0421(6) 0.2757(6) 0.077 Uiso 1 calc R .
H3C H 0.4304(8) -0.01229(13) 0.3540(14) 0.077 Uiso 1 calc R .
C4 C 0.3858(2) 0.13565(12) 0.3902(2) 0.0544(7) Uani 1 d . .
H4A H 0.4629(7) 0.14083(15) 0.4518(10) 0.082 Uiso 1 calc R .
H4B H 0.3243(8) 0.1590(2) 0.4085(14) 0.082 Uiso 1 calc R .
H4C H 0.3922(15) 0.1503(2) 0.3175(5) 0.082 Uiso 1 calc R .
C5 C 0.1865(2) -0.00670(9) 0.2658(2) 0.0371(5) Uani 1 d . .
H5 H 0.2479(2) -0.02896(9) 0.2422(2) 0.045 Uiso 1 calc R .
C6 C 0.1784(2) -0.03849(11) 0.3724(2) 0.0525(6) Uani 1 d . .
H6A H 0.2573(4) -0.0386(7) 0.4326(5) 0.079 Uiso 1 calc R .
H6B H 0.1514(14) -0.0805(2) 0.3531(4) 0.079 Uiso 1 calc R .
H6C H 0.1212(11) -0.0169(4) 0.4001(8) 0.079 Uiso 1 calc R .
C7 C 0.0687(2) -0.01148(11) 0.1664(2) 0.0511(6) Uani 1 d . .
H7A H 0.0744(5) 0.0114(6) 0.1003(5) 0.077 Uiso 1 calc R .
H7B H 0.0041(3) 0.0054(7) 0.1898(5) 0.077 Uiso 1 calc R .
H7C H 0.0517(7) -0.05430(12) 0.1450(9) 0.077 Uiso 1 calc R .
C8 C -0.1184(2) 0.18001(9) 0.3833(2) 0.0290(4) Uani 1 d . .
H8 H -0.1213(2) 0.16612(9) 0.4594(2) 0.035 Uiso 1 calc R .
C9 C -0.0861(2) 0.24770(10) 0.3946(2) 0.0375(5) Uani 1 d . .
H9 H -0.1495(2) 0.26915(10) 0.4164(2) 0.045 Uiso 1 calc R .
C10 C 0.0324(2) 0.25897(12) 0.4906(2) 0.0570(7) Uani 1 d . .
H10A H 0.0450(8) 0.30285(12) 0.5030(10) 0.085 Uiso 1 calc R .
H10B H 0.0978(3) 0.2416(7) 0.4691(7) 0.085 Uiso 1 calc R .
H10C H 0.0307(6) 0.2397(7) 0.5616(4) 0.085 Uiso 1 calc R .
C11 C -0.0846(2) 0.27606(10) 0.2821(2) 0.0470(6) Uani 1 d . .
H11A H -0.0661(14) 0.3195(2) 0.2939(4) 0.070 Uiso 1 calc R .
H11B H -0.1631(5) 0.2709(6) 0.2227(4) 0.070 Uiso 1 calc R .
H11C H -0.0234(10) 0.2560(5) 0.2577(7) 0.070 Uiso 1 calc R .
C12 C -0.2394(2) 0.16495(10) 0.2930(2) 0.0335(5) Uani 1 d . .
H12 H -0.2362(2) 0.17703(10) 0.2161(2) 0.040 Uiso 1 calc R .
C13 C -0.2644(2) 0.09699(11) 0.2901(2) 0.0500(6) Uani 1 d . .
H13A H -0.3406(7) 0.08825(14) 0.2294(9) 0.075 Uiso 1 calc R .
H13B H -0.2689(14) 0.0841(2) 0.3645(5) 0.075 Uiso 1 calc R .
H13C H -0.1999(7) 0.07481(12) 0.2746(13) 0.075 Uiso 1 calc R .
C14 C -0.3412(2) 0.20033(12) 0.3135(2) 0.0485(6) Uani 1 d . .
H14A H -0.4179(2) 0.1871(5) 0.2582(9) 0.073 Uiso 1 calc R .
H14B H -0.3305(8) 0.24394(13) 0.3037(13) 0.073 Uiso 1 calc R .
H14C H -0.3406(9) 0.1926(6) 0.3918(5) 0.073 Uiso 1 calc R .
C15 C 0.1878(2) 0.09506(8) 0.62661(15) 0.0273(4) Uani 1 d . .
C16 C 0.2961(2) 0.06452(10) 0.6763(2) 0.0376(5) Uani 1 d . .
H16 H 0.3353(2) 0.04796(10) 0.6275(2) 0.045 Uiso 1 calc R .
C17 C 0.3488(2) 0.05745(10) 0.7943(2) 0.0393(5) Uani 1 d . .
H17 H 0.4230(2) 0.03673(10) 0.8251(2) 0.047 Uiso 1 calc R .
C18 C 0.2930(2) 0.08062(9) 0.8664(2) 0.0330(4) Uani 1 d . .
C19 C 0.1854(2) 0.11084(10) 0.8210(2) 0.0381(5) Uani 1 d . .
H19 H 0.1466(2) 0.12690(10) 0.8706(2) 0.046 Uiso 1 calc R .
C20 C 0.1341(2) 0.11770(10) 0.7032(2) 0.0371(5) Uani 1 d . .
H20 H 0.0598(2) 0.13850(10) 0.6733(2) 0.045 Uiso 1 calc R .
C21 C -0.0794(2) 0.14871(9) 0.05316(15) 0.0279(4) Uani 1 d . .
C22 C -0.0224(2) 0.18131(9) -0.0110(2) 0.0335(4) Uani 1 d . .
H22 H 0.0590(2) 0.19262(9) 0.0244(2) 0.040 Uiso 1 calc R .
C23 C -0.0810(2) 0.19758(9) -0.1243(2) 0.0351(5) Uani 1 d . .
H23 H -0.0402(2) 0.22012(9) -0.1653(2) 0.042 Uiso 1 calc R .
C24 C -0.1987(2) 0.18100(9) -0.1777(2) 0.0326(4) Uani 1 d . .
C25 C -0.2566(2) 0.14701(10) -0.1188(2) 0.0362(5) Uani 1 d . .
H25 H -0.3369(2) 0.13427(10) -0.1562(2) 0.043 Uiso 1 calc R .
C26 C -0.1976(2) 0.13141(10) -0.0050(2) 0.0339(4) Uani 1 d . .
H26 H -0.2388(2) 0.10824(10) 0.0347(2) 0.041 Uiso 1 calc R .
C27 C 0.3481(2) 0.07261(11) 0.9933(2) 0.0471(6) Uani 1 d . .
C28 C -0.2642(2) 0.20330(12) -0.2962(2) 0.0498(6) Uani 1 d . .

loop_
_atom_type_symbol
_atom_type_description
_atom_type_scat_dispersion_real
_atom_type_scat_dispersion_imag
_atom_type_scat_source
C C 0.0033 0.0016 'International Tables Vol C Tables 4.2.6.8 and 6.1.1.4'
H H 0.0000 0.0000 'International Tables Vol C Tables 4.2.6.8 and 6.1.1.4'
O O 0.0106 0.0060 'International Tables Vol C Tables 4.2.6.8 and 6.1.1.4'
F F 0.0171 0.0103 'International Tables Vol C Tables 4.2.6.8 and 6.1.1.4'
Zn Zn 0.2839 1.4301 'International Tables Vol C Tables 4.2.6.8 and 6.1.1.4'

loop_
_geom_angle_atom_site_label_1
_geom_angle_atom_site_label_2
_geom_angle_atom_site_label_3
_geom_angle
_geom_angle_site_symmetry_1
_geom_angle_site_symmetry_3
_geom_angle_publ_flag
O1 Zn1 O2 80.77(5) . . ?
O1 Zn1 C15 142.92(7) . . ?
O2 Zn1 C15 136.30(7) . . ?
O1 Zn1 Zn2 40.28(3) . . ?
O2 Zn1 Zn2 40.50(4) . . ?
C15 Zn1 Zn2 176.74(6) . . ?
O1 Zn2 O2 80.60(5) . . ?
O1 Zn2 C21 140.29(6) . . ?
O2 Zn2 C21 139.11(7) . . ?
O1 Zn2 Zn1 40.23(4) . . ?
O2 Zn2 Zn1 40.37(4) . . ?
C21 Zn2 Zn1 179.48(6) . . ?
C1 O1 Zn1 132.13(10) . . ?
C1 O1 Zn2 127.66(10) . . ?
Zn1 O1 Zn2 99.49(5) . . ?
C8 O2 Zn1 131.12(11) . . ?
C8 O2 Zn2 129.37(11) . . ?
Zn1 O2 Zn2 99.13(5) . . ?
O1 C1 C2 109.41(15) . . ?
O1 C1 C5 110.24(15) . . ?
C2 C1 C5 115.3(2) . . ?
O1 C1 H1 107.18(9) . . ?
C2 C1 H1 107.18(10) . . ?
C5 C1 H1 107.18(10) . . ?
C4 C2 C1 110.6(2) . . ?
C4 C2 C3 110.0(2) . . ?
C1 C2 C3 112.0(2) . . ?
C4 C2 H2 108.04(12) . . ?
C1 C2 H2 108.04(10) . . ?
C3 C2 H2 108.04(11) . . ?
C2 C3 H3A 109.47(12) . . ?
C2 C3 H3B 109.47(11) . . ?
H3A C3 H3B 109.5 . . ?
C2 C3 H3C 109.47(13) . . ?
H3A C3 H3C 109.5 . . ?
H3B C3 H3C 109.5 . . ?
C2 C4 H4A 109.47(11) . . ?
C2 C4 H4B 109.47(12) . . ?
H4A C4 H4B 109.5 . . ?
C2 C4 H4C 109.47(12) . . ?
H4A C4 H4C 109.5 . . ?
H4B C4 H4C 109.5 . . ?
C7 C5 C6 110.9(2) . . ?
C7 C5 C1 111.4(2) . . ?
C6 C5 C1 113.1(2) . . ?
C7 C5 H5 107.05(12) . . ?
C6 C5 H5 107.05(12) . . ?
C1 C5 H5 107.05(10) . . ?
C5 C6 H6A 109.47(12) . . ?
C5 C6 H6B 109.47(12) . . ?
H6A C6 H6B 109.5 . . ?
C5 C6 H6C 109.47(13) . . ?
H6A C6 H6C 109.5 . . ?
H6B C6 H6C 109.5 . . ?
C5 C7 H7A 109.47(13) . . ?
C5 C7 H7B 109.47(12) . . ?
H7A C7 H7B 109.5 . . ?
C5 C7 H7C 109.47(12) . . ?
H7A C7 H7C 109.5 . . ?
H7B C7 H7C 109.5 . . ?
O2 C8 C12 109.30(15) . . ?
O2 C8 C9 110.26(15) . . ?
C12 C8 C9 114.9(2) . . ?
O2 C8 H8 107.35(9) . . ?
C12 C8 H8 107.35(10) . . ?
C9 C8 H8 107.35(10) . . ?
C10 C9 C11 110.5(2) . . ?
C10 C9 C8 111.5(2) . . ?
C11 C9 C8 113.2(2) . . ?
C10 C9 H9 107.14(12) . . ?
C11 C9 H9 107.14(11) . . ?
C8 C9 H9 107.14(10) . . ?
C9 C10 H10A 109.47(13) . . ?
C9 C10 H10B 109.47(12) . . ?
H10A C10 H10B 109.5 . . ?
C9 C10 H10C 109.47(13) . . ?
H10A C10 H10C 109.5 . . ?
H10B C10 H10C 109.5 . . ?
C9 C11 H11A 109.47(12) . . ?
C9 C11 H11B 109.47(12) . . ?
H11A C11 H11B 109.5 . . ?
C9 C11 H11C 109.47(11) . . ?
H11A C11 H11C 109.5 . . ?
H11B C11 H11C 109.5 . . ?
C13 C12 C8 111.0(2) . . ?
C13 C12 C14 110.1(2) . . ?
C8 C12 C14 111.7(2) . . ?
C13 C12 H12 107.97(12) . . ?
C8 C12 H12 107.97(10) . . ?
C14 C12 H12 107.97(11) . . ?
C12 C13 H13A 109.47(11) . . ?
C12 C13 H13B 109.47(12) . . ?
H13A C13 H13B 109.5 . . ?
C12 C13 H13C 109.47(12) . . ?
H13A C13 H13C 109.5 . . ?
H13B C13 H13C 109.5 . . ?
C12 C14 H14A 109.47(12) . . ?
C12 C14 H14B 109.47(12) . . ?
H14A C14 H14B 109.5 . . ?
C12 C14 H14C 109.47(11) . . ?
H14A C14 H14C 109.5 . . ?
H14B C14 H14C 109.5 . . ?
C16 C15 C20 115.9(2) . . ?
C16 C15 Zn1 122.75(14) . . ?
C20 C15 Zn1 121.36(14) . . ?
C17 C16 C15 122.5(2) . . ?
C17 C16 H16 118.74(12) . . ?
C15 C16 H16 118.74(11) . . ?
C18 C17 C16 119.6(2) . . ?
C18 C17 H17 120.20(12) . . ?
C16 C17 H17 120.20(12) . . ?
C17 C18 C19 119.8(2) . . ?
C17 C18 C27 120.0(2) . . ?
C19 C18 C27 120.1(2) . . ?
C18 C19 C20 119.9(2) . . ?
C18 C19 H19 120.04(11) . . ?
C20 C19 H19 120.04(12) . . ?
C19 C20 C15 122.3(2) . . ?
C19 C20 H20 118.87(12) . . ?
C15 C20 H20 118.87(11) . . ?
C26 C21 C22 116.2(2) . . ?
C26 C21 Zn2 122.01(15) . . ?
C22 C21 Zn2 121.70(14) . . ?
C23 C22 C21 122.1(2) . . ?
C23 C22 H22 118.95(12) . . ?
C21 C22 H22 118.95(11) . . ?
C24 C23 C22 119.8(2) . . ?
C24 C23 H23 120.08(11) . . ?
C22 C23 H23 120.08(12) . . ?
C25 C24 C23 119.8(2) . . ?
C25 C24 C28 120.6(2) . . ?
C23 C24 C28 119.4(2) . . ?
C24 C25 C26 119.9(2) . . ?
C24 C25 H25 120.06(11) . . ?
C26 C25 H25 120.06(12) . . ?
C25 C26 C21 122.0(2) . . ?
C25 C26 H26 118.98(12) . . ?
C21 C26 H26 118.98(11) . . ?
F2 C27 F3 106.2(2) . . ?
F2 C27 F1 105.7(2) . . ?
F3 C27 F1 104.8(2) . . ?
F2 C27 C18 113.0(2) . . ?
F3 C27 C18 113.3(2) . . ?
F1 C27 C18 113.0(2) . . ?
F5 C28 F4 106.4(2) . . ?
F5 C28 F6 105.2(2) . . ?
F4 C28 F6 106.2(2) . . ?
F5 C28 C24 113.5(2) . . ?
F4 C28 C24 113.3(2) . . ?
F6 C28 C24 111.7(2) . . ?

loop_
_geom_bond_atom_site_label_1
_geom_bond_atom_site_label_2
_geom_bond_distance
_geom_bond_site_symmetry_2
_geom_bond_publ_flag
Zn1 O1 1.9229(12) . ?
Zn1 O2 1.9265(12) . ?
Zn1 C15 1.944(2) . ?
Zn1 Zn2 2.9366(3) . ?
Zn2 O1 1.9249(12) . ?
Zn2 O2 1.9315(12) . ?
Zn2 C21 1.940(2) . ?
F1 C27 1.341(3) . ?
F2 C27 1.324(3) . ?
F3 C27 1.333(3) . ?
F4 C28 1.336(3) . ?
F5 C28 1.329(3) . ?
F6 C28 1.340(3) . ?
O1 C1 1.431(2) . ?
O2 C8 1.435(2) . ?
C1 C2 1.529(2) . ?
C1 C5 1.529(3) . ?
C1 H1 1.00 . ?
C2 C4 1.528(3) . ?
C2 C3 1.531(3) . ?
C2 H2 1.00 . ?
C3 H3A 0.98 . ?
C3 H3B 0.98 . ?
C3 H3C 0.98 . ?
C4 H4A 0.98 . ?
C4 H4B 0.98 . ?
C4 H4C 0.98 . ?
C5 C7 1.523(3) . ?
C5 C6 1.523(3) . ?
C5 H5 1.00 . ?
C6 H6A 0.98 . ?
C6 H6B 0.98 . ?
C6 H6C 0.98 . ?
C7 H7A 0.98 . ?
C7 H7B 0.98 . ?
C7 H7C 0.98 . ?
C8 C12 1.529(3) . ?
C8 C9 1.531(3) . ?
C8 H8 1.00 . ?
C9 C10 1.525(3) . ?
C9 C11 1.529(3) . ?
C9 H9 1.00 . ?
C10 H10A 0.98 . ?
C10 H10B 0.98 . ?
C10 H10C 0.98 . ?
C11 H11A 0.98 . ?
C11 H11B 0.98 . ?
C11 H11C 0.98 . ?
C12 C13 1.521(3) . ?
C12 C14 1.530(3) . ?
C12 H12 1.00 . ?
C13 H13A 0.98 . ?
C13 H13B 0.98 . ?
C13 H13C 0.98 . ?
C14 H14A 0.98 . ?
C14 H14B 0.98 . ?
C14 H14C 0.98 . ?
C15 C16 1.397(3) . ?
C15 C20 1.399(3) . ?
C16 C17 1.388(3) . ?
C16 H16 0.95 . ?
C17 C18 1.376(3) . ?
C17 H17 0.95 . ?
C18 C19 1.380(3) . ?
C18 C27 1.491(3) . ?
C19 C20 1.384(3) . ?
C19 H19 0.95 . ?
C20 H20 0.95 . ?
C21 C26 1.397(3) . ?
C21 C22 1.400(3) . ?
C22 C23 1.384(3) . ?
C22 H22 0.95 . ?
C23 C24 1.378(3) . ?
C23 H23 0.95 . ?
C24 C25 1.378(3) . ?
C24 C28 1.490(3) . ?
C25 C26 1.386(3) . ?
C25 H25 0.95 . ?
C26 H26 0.95 . ?

loop_
_geom_torsion_atom_site_label_1
_geom_torsion_atom_site_label_2
_geom_torsion_atom_site_label_3
_geom_torsion_atom_site_label_4
_geom_torsion
_geom_torsion_site_symmetry_1
_geom_torsion_site_symmetry_2
_geom_torsion_site_symmetry_3
_geom_torsion_site_symmetry_4
_geom_torsion_publ_flag
O1 Zn1 Zn2 O1 0.0 . . . . ?
O2 Zn1 Zn2 O1 179.99(9) . . . . ?
C15 Zn1 Zn2 O1 168.9(10) . . . . ?
O1 Zn1 Zn2 O2 -179.99(9) . . . . ?
O2 Zn1 Zn2 O2 0.0 . . . . ?
C15 Zn1 Zn2 O2 -11.1(10) . . . . ?
O1 Zn1 Zn2 C21 -169.6(155) . . . . ?
O2 Zn1 Zn2 C21 10.4(63) . . . . ?
C15 Zn1 Zn2 C21 -0.7(65) . . . . ?
O2 Zn1 O1 C1 -170.6(2) . . . . ?
C15 Zn1 O1 C1 10.4(2) . . . . ?
Zn2 Zn1 O1 C1 -170.6(2) . . . . ?
O2 Zn1 O1 Zn2 -0.01(6) . . . . ?
C15 Zn1 O1 Zn2 -178.96(9) . . . . ?
Zn2 Zn1 O1 Zn2 0.0 . . . . ?
O2 Zn2 O1 C1 171.20(15) . . . . ?
C21 Zn2 O1 C1 -9.0(2) . . . . ?
Zn1 Zn2 O1 C1 171.2(2) . . . . ?
O2 Zn2 O1 Zn1 0.01(6) . . . . ?
C21 Zn2 O1 Zn1 179.85(9) . . . . ?
Zn1 Zn2 O1 Zn1 0.0 . . . . ?
O1 Zn1 O2 C8 -173.2(2) . . . . ?
C15 Zn1 O2 C8 5.8(2) . . . . ?
Zn2 Zn1 O2 C8 -173.2(2) . . . . ?
O1 Zn1 O2 Zn2 0.01(6) . . . . ?
C15 Zn1 O2 Zn2 179.10(8) . . . . ?
Zn2 Zn1 O2 Zn2 0.0 . . . . ?
O1 Zn2 O2 C8 173.4(2) . . . . ?
C21 Zn2 O2 C8 -6.4(2) . . . . ?
Zn1 Zn2 O2 C8 173.4(2) . . . . ?
O1 Zn2 O2 Zn1 -0.01(6) . . . . ?
C21 Zn2 O2 Zn1 -179.86(9) . . . . ?
Zn1 Zn2 O2 Zn1 0.0 . . . . ?
Zn1 O1 C1 C2 -43.1(2) . . . . ?
Zn2 O1 C1 C2 148.66(13) . . . . ?
Zn1 O1 C1 C5 84.7(2) . . . . ?
Zn2 O1 C1 C5 -83.6(2) . . . . ?
O1 C1 C2 C4 -57.4(2) . . . . ?
C5 C1 C2 C4 177.7(2) . . . . ?
O1 C1 C2 C3 179.5(2) . . . . ?
C5 C1 C2 C3 54.7(2) . . . . ?
O1 C1 C5 C7 61.1(2) . . . . ?
C2 C1 C5 C7 -174.5(2) . . . . ?
O1 C1 C5 C6 -64.6(2) . . . . ?
C2 C1 C5 C6 59.8(2) . . . . ?
Zn1 O2 C8 C12 -143.44(13) . . . . ?
Zn2 O2 C8 C12 45.2(2) . . . . ?
Zn1 O2 C8 C9 89.3(2) . . . . ?
Zn2 O2 C8 C9 -82.1(2) . . . . ?
O2 C8 C9 C10 -59.0(2) . . . . ?
C12 C8 C9 C10 176.9(2) . . . . ?
O2 C8 C9 C11 66.2(2) . . . . ?
C12 C8 C9 C11 -57.8(2) . . . . ?
O2 C8 C12 C13 56.7(2) . . . . ?
C9 C8 C12 C13 -178.8(2) . . . . ?
O2 C8 C12 C14 180.0(2) . . . . ?
C9 C8 C12 C14 -55.5(2) . . . . ?
O1 Zn1 C15 C16 -2.1(2) . . . . ?
O2 Zn1 C15 C16 179.38(14) . . . . ?
Zn2 Zn1 C15 C16 -170.2(9) . . . . ?
O1 Zn1 C15 C20 175.99(13) . . . . ?
O2 Zn1 C15 C20 -2.5(2) . . . . ?
Zn2 Zn1 C15 C20 7.9(11) . . . . ?
C20 C15 C16 C17 -0.7(3) . . . . ?
Zn1 C15 C16 C17 177.5(2) . . . . ?
C15 C16 C17 C18 0.6(3) . . . . ?
C16 C17 C18 C19 -0.2(3) . . . . ?
C16 C17 C18 C27 179.3(2) . . . . ?
C17 C18 C19 C20 0.0(3) . . . . ?
C27 C18 C19 C20 -179.4(2) . . . . ?
C18 C19 C20 C15 -0.2(3) . . . . ?
C16 C15 C20 C19 0.5(3) . . . . ?
Zn1 C15 C20 C19 -177.7(2) . . . . ?
O1 Zn2 C21 C26 126.62(15) . . . . ?
O2 Zn2 C21 C26 -53.6(2) . . . . ?
Zn1 Zn2 C21 C26 -63.9(64) . . . . ?
O1 Zn2 C21 C22 -56.6(2) . . . . ?
O2 Zn2 C21 C22 123.2(2) . . . . ?
Zn1 Zn2 C21 C22 112.9(63) . . . . ?
C26 C21 C22 C23 2.3(3) . . . . ?
Zn2 C21 C22 C23 -174.6(2) . . . . ?
C21 C22 C23 C24 -0.7(3) . . . . ?
C22 C23 C24 C25 -1.6(3) . . . . ?
C22 C23 C24 C28 174.7(2) . . . . ?
C23 C24 C25 C26 2.2(3) . . . . ?
C28 C24 C25 C26 -174.0(2) . . . . ?
C24 C25 C26 C21 -0.5(3) . . . . ?
C22 C21 C26 C25 -1.7(3) . . . . ?
Zn2 C21 C26 C25 175.2(2) . . . . ?
C17 C18 C27 F2 -89.8(3) . . . . ?
C19 C18 C27 F2 89.7(3) . . . . ?
C17 C18 C27 F3 149.3(2) . . . . ?
C19 C18 C27 F3 -31.2(3) . . . . ?
C17 C18 C27 F1 30.3(3) . . . . ?
C19 C18 C27 F1 -150.3(2) . . . . ?
C25 C24 C28 F5 -28.9(3) . . . . ?
C23 C24 C28 F5 154.8(2) . . . . ?
C25 C24 C28 F4 -150.4(2) . . . . ?
C23 C24 C28 F4 33.4(3) . . . . ?
C25 C24 C28 F6 89.8(3) . . . . ?
C23 C24 C28 F6 -86.5(3) . . . . ?
